data_4513015
loop_
_publ_author_name
'Thomas, Sajesh P.'
'Veccham, Srimukh Prasad K. P.'
'Farrugia, Louis J.'
'Guru Row, T. N.'

_publ_section_title
;
 &#x201C;Conformational Simulation&#x201D; of Sulfamethizole by Molecular
 Complexation and Insights from Charge Density Analysis: Role of
 Intramolecular S&#x00B7;&#x00B7;&#x00B7;O Chalcogen Bonding
;
_journal_issue 5
_journal_name_full 'Crystal Growth &amp; Design'
_journal_page_first 2110
_journal_paper_doi 10.1021/cg5016687
_journal_volume 15
_journal_year 2015
_chemical_compound_source 'see text'
_chemical_formula_moiety '2(C9 H11 N4 O2 S2), O4 S'
_chemical_formula_sum 'C18 H22 N8 O8 S5'
_chemical_formula_weight 638.79
_chemical_name_common 'sulfamethizole sulfate'
_space_group_IT_number 2
_symmetry_cell_setting triclinic
_symmetry_Int_Tables_number 2
_symmetry_space_group_name_Hall '-P 1'
_symmetry_space_group_name_H-M 'P -1'
_atom_sites_solution_hydrogens geom
_atom_sites_solution_primary direct
_atom_sites_solution_secondary difmap
_cell_angle_alpha 81.266(4)
_cell_angle_beta 81.295(4)
_cell_angle_gamma 79.045(4)
_cell_formula_units_Z 2
_cell_length_a 5.7635(3)
_cell_length_b 14.2583(6)
_cell_length_c 16.1039(8)
_cell_measurement_reflns_used 505
_cell_measurement_temperature 293
_cell_measurement_theta_max 25.0
_cell_measurement_theta_min 2.58
_cell_volume 1273.93(11)
_computing_cell_refinement 'SET4 (de Boer & Duisenberg, 1984)'
_computing_data_collection 'Locally modified CAD4 Software (Enraf-Nonius, 1989)'
_computing_data_reduction 'HELENA (Spek, 1997)'
_computing_publication_material 'PLATON (Spek, 2003)'
_computing_structure_refinement 'SHELXL-97 (Sheldrick, 1997)'
_diffrn_ambient_temperature 293
_diffrn_detector_area_resol_mean 18.4
_diffrn_measured_fraction_theta_full 0.999
_diffrn_measured_fraction_theta_max 0.999
_diffrn_measurement_device_type 'Oxford Xcalibur,Eos(Nova) CCD detector'
_diffrn_measurement_method '\w scans'
_diffrn_radiation_monochromator graphite
_diffrn_radiation_probe x-ray
_diffrn_radiation_source 'Rotating Anode'
_diffrn_radiation_type MoK\a
_diffrn_radiation_wavelength 0.71073
_diffrn_reflns_av_R_equivalents 0.0386
_diffrn_reflns_av_sigmaI/netI 0.0375
_diffrn_reflns_limit_h_max 6
_diffrn_reflns_limit_h_min -6
_diffrn_reflns_limit_k_max 16
_diffrn_reflns_limit_k_min -16
_diffrn_reflns_limit_l_max 19
_diffrn_reflns_limit_l_min -19
_diffrn_reflns_number 13204
_diffrn_reflns_reduction_process
;
;
_diffrn_reflns_theta_full 25.00
_diffrn_reflns_theta_max 25.00
_diffrn_reflns_theta_min 2.58
_diffrn_standards_number 0
_exptl_absorpt_coefficient_mu 0.518
_exptl_absorpt_correction_T_max 0.860
_exptl_absorpt_correction_T_min 0.746
_exptl_absorpt_correction_type multi-scan
_exptl_absorpt_process_details 'CrysAlis RED (Oxford Diffraction,2009)'
_exptl_crystal_colour colourless
_exptl_crystal_density_diffrn 1.665
_exptl_crystal_density_method 'Not Measured'
_exptl_crystal_description block
_exptl_crystal_F_000 660
_exptl_crystal_size_max 0.600
_exptl_crystal_size_mid 0.500
_exptl_crystal_size_min 0.300
_refine_diff_density_max 0.457
_refine_diff_density_min -0.361
_refine_diff_density_rms 0.061
_refine_ls_extinction_coef 0.0175(14)
_refine_ls_extinction_expression FC^*^=KFC[1+0.001XFC^2^\L^3^/SIN(2\Q)]^-1/4^
_refine_ls_extinction_method shelxl
_refine_ls_goodness_of_fit_ref 1.047
_refine_ls_hydrogen_treatment mixed
_refine_ls_matrix_type full
_refine_ls_number_parameters 365
_refine_ls_number_reflns 4470
_refine_ls_number_restraints 0
_refine_ls_restrained_S_all 1.047
_refine_ls_R_factor_all 0.0441
_refine_ls_R_factor_gt 0.0386
_refine_ls_shift/su_max 0.000
_refine_ls_shift/su_mean 0.000
_refine_ls_structure_factor_coef Fsqd
_refine_ls_weighting_details 'calc w=1/[\s^2^(Fo^2^)+(0.0512P)^2^+0.4507P] where P=(Fo^2^+2Fc^2^)/3'
_refine_ls_weighting_scheme calc
_refine_ls_wR_factor_gt 0.0985
_refine_ls_wR_factor_ref 0.1027
_reflns_number_gt 3928
_reflns_number_total 4470
_reflns_threshold_expression >2\s(i)
_cod_data_source_file cg5016687_si_003.cif
_cod_data_source_block smzSO4
_cod_depositor_comments
;
The following automatic conversions were performed:

'_symmetry_cell_setting' value 'Triclinic' changed to 'triclinic'
according to
/usr/data/users/saulius/crontab/automatic-downloads/rss-feeds/ACS/lib/dictionaries/cif_core.dic
dictionary named 'cif_core.dic' version 2.4.2 from 2011-04-26.

Automatic conversion script
Id: cif_fix_values 3271 2015-04-21 07:52:19Z andrius 

 Adding full bibliography for 4512912--4513016.cif.
;
_cod_database_code 4513015

loop_
_symmetry_equiv_pos_site_id
_symmetry_equiv_pos_as_xyz
1 x,y,z
2 -x,-y,-z

loop_
_atom_site_aniso_label
_atom_site_aniso_U_11
_atom_site_aniso_U_22
_atom_site_aniso_U_33
_atom_site_aniso_U_23
_atom_site_aniso_U_13
_atom_site_aniso_U_12
S1 0.0420(4) 0.0347(3) 0.0265(3) -0.0006(2) 0.0041(3) -0.0062(3)
S2 0.0389(4) 0.0262(3) 0.0512(4) -0.0106(3) 0.0098(3) -0.0093(3)
O1 0.0364(11) 0.0418(11) 0.115(2) -0.0353(12) -0.0036(11) -0.0122(9)
O2 0.0733(15) 0.0360(10) 0.0533(13) 0.0011(9) 0.0303(11) -0.0067(10)
N1 0.0362(12) 0.0296(10) 0.0299(11) -0.0043(8) -0.0018(9) -0.0042(9)
N2 0.0370(12) 0.0275(11) 0.0224(10) -0.0026(8) 0.0007(9) -0.0050(9)
N3 0.0396(12) 0.0263(10) 0.0347(11) -0.0061(8) 0.0011(9) -0.0013(9)
N4 0.0340(11) 0.0320(11) 0.0329(11) -0.0129(8) 0.0021(9) -0.0083(9)
C1 0.0470(16) 0.0441(15) 0.0366(15) 0.0034(11) -0.0065(12) -0.0043(12)
C2 0.0360(13) 0.0292(12) 0.0292(12) -0.0042(9) -0.0016(10) -0.0086(10)
C3 0.0385(14) 0.0215(11) 0.0269(12) -0.0054(9) -0.0001(10) -0.0119(10)
C4 0.0304(13) 0.0274(12) 0.0304(12) -0.0086(9) 0.0055(10) -0.0074(10)
C5 0.0363(14) 0.0354(13) 0.0349(14) -0.0056(10) -0.0059(11) -0.0002(11)
C6 0.0325(13) 0.0414(14) 0.0327(13) -0.0124(11) -0.0049(11) -0.0074(11)
C7 0.0300(12) 0.0278(12) 0.0256(12) -0.0110(9) 0.0041(10) -0.0053(10)
C8 0.0289(13) 0.0292(12) 0.0416(14) -0.0114(10) -0.0037(11) -0.0009(10)
C9 0.0277(13) 0.0350(13) 0.0399(14) -0.0128(11) -0.0015(10) -0.0058(10)
S3 0.0576(5) 0.0386(4) 0.0245(3) -0.0017(2) -0.0085(3) -0.0027(3)
S4 0.0421(4) 0.0319(3) 0.0420(4) -0.0124(3) -0.0087(3) 0.0051(3)
O3 0.0764(15) 0.0382(10) 0.0488(12) -0.0064(9) -0.0310(11) 0.0051(10)
O4 0.0374(11) 0.0504(12) 0.0750(15) -0.0286(10) 0.0015(10) 0.0033(9)
N5 0.0438(12) 0.0306(11) 0.0307(11) -0.0039(8) -0.0031(9) -0.0004(9)
N6 0.0484(13) 0.0286(11) 0.0210(11) -0.0022(8) -0.0031(9) -0.0009(9)
N7 0.0515(13) 0.0295(11) 0.0297(11) -0.0079(8) -0.0048(10) -0.0005(10)
N8 0.0394(12) 0.0372(12) 0.0343(11) -0.0173(9) -0.0052(9) 0.0039(9)
C10 0.0557(18) 0.0488(16) 0.0376(15) 0.0021(12) 0.0016(13) -0.0101(14)
C11 0.0428(15) 0.0315(13) 0.0284(13) -0.0056(10) -0.0026(11) 0.0041(11)
C12 0.0434(14) 0.0237(12) 0.0248(12) -0.0061(9) -0.0048(10) 0.0079(10)
C13 0.0320(13) 0.0327(13) 0.0253(12) -0.0104(9) -0.0044(10) 0.0003(10)
C14 0.0264(12) 0.0367(13) 0.0314(13) -0.0109(10) -0.0032(10) -0.0040(10)
C15 0.0358(14) 0.0312(13) 0.0310(13) -0.0093(10) -0.0061(10) -0.0056(10)
C16 0.0308(13) 0.0334(13) 0.0254(12) -0.0151(9) -0.0061(10) 0.0022(10)
C17 0.0316(13) 0.0442(15) 0.0341(14) -0.0165(11) 0.0037(11) -0.0082(11)
C18 0.0448(15) 0.0341(13) 0.0348(14) -0.0107(10) 0.0008(11) -0.0095(11)
S5 0.0263(3) 0.0273(3) 0.0202(3) -0.0045(2) -0.0008(2) -0.0046(2)
O5 0.0416(10) 0.0483(10) 0.0241(9) -0.0086(7) -0.0013(7) -0.0133(8)
O6 0.0546(12) 0.0595(12) 0.0321(10) 0.0083(8) 0.0010(9) -0.0230(10)
O7 0.0297(9) 0.0396(10) 0.0404(10) -0.0165(8) -0.0070(7) -0.0024(7)
O8 0.0436(11) 0.0335(10) 0.0622(13) -0.0162(9) -0.0029(9) 0.0031(8)

loop_
_atom_site_label
_atom_site_type_symbol
_atom_site_thermal_displace_type
_atom_site_fract_x
_atom_site_fract_y
_atom_site_fract_z
_atom_site_occupancy
_atom_site_U_iso_or_equiv
_atom_site_calc_flag
_atom_site_refinement_flags
S1 S Uani 0.36835(12) 0.09195(4) 0.14198(4) 1.000 0.0357(2) . .
S2 S Uani -0.08563(12) 0.26796(4) 0.10274(4) 1.000 0.0393(2) . .
O1 O Uani -0.3031(3) 0.27880(14) 0.06724(16) 1.000 0.0616(8) . .
O2 O Uani -0.0607(4) 0.20850(13) 0.18248(13) 1.000 0.0593(7) . .
N1 N Uani 0.6793(4) 0.07541(13) 0.01068(12) 1.000 0.0323(6) . .
N2 N Uani 0.4927(4) 0.14566(14) -0.01090(13) 1.000 0.0296(6) . .
N3 N Uani 0.1286(4) 0.23543(13) 0.03079(13) 1.000 0.0345(6) . .
N4 N Uani -0.0028(4) 0.67269(13) 0.13520(12) 1.000 0.0324(6) . .
C1 C Uani 0.8091(5) -0.03637(19) 0.13199(17) 1.000 0.0438(9) . .
C2 C Uani 0.6382(4) 0.04110(16) 0.08906(15) 1.000 0.0313(7) . .
C3 C Uani 0.3124(4) 0.16751(15) 0.04875(14) 1.000 0.0282(7) . .
C4 C Uani -0.0531(4) 0.38687(16) 0.11432(15) 1.000 0.0295(7) . .
C5 C Uani 0.1361(5) 0.40378(18) 0.15056(16) 1.000 0.0361(8) . .
C6 C Uani 0.1543(4) 0.49836(17) 0.15696(15) 1.000 0.0345(8) . .
C7 C Uani -0.0165(4) 0.57310(15) 0.12830(14) 1.000 0.0278(7) . .
C8 C Uani -0.2053(4) 0.55582(17) 0.09268(16) 1.000 0.0331(8) . .
C9 C Uani -0.2228(4) 0.46217(17) 0.08504(16) 1.000 0.0336(8) . .
S3 S Uani 0.56997(13) 0.39931(5) 0.36724(4) 1.000 0.0409(2) . .
S4 S Uani 0.23730(12) 0.22867(4) 0.42057(4) 1.000 0.0390(2) . .
O3 O Uani 0.2238(4) 0.29487(13) 0.34422(13) 1.000 0.0539(7) . .
O4 O Uani 0.0200(3) 0.20212(14) 0.46699(14) 1.000 0.0544(7) . .
N5 N Uani 0.7596(4) 0.42735(14) 0.49352(13) 1.000 0.0360(7) . .
N6 N Uani 0.6183(4) 0.35852(14) 0.52082(13) 1.000 0.0337(7) . .
N7 N Uani 0.3686(4) 0.26430(14) 0.48811(13) 1.000 0.0374(7) . .
N8 N Uani 0.8575(4) -0.14503(14) 0.34977(13) 1.000 0.0370(7) . .
C10 C Uani 0.8876(5) 0.5289(2) 0.36498(18) 1.000 0.0488(9) . .
C11 C Uani 0.7527(5) 0.45460(17) 0.41408(15) 1.000 0.0356(8) . .
C12 C Uani 0.5047(4) 0.33139(16) 0.46512(14) 1.000 0.0321(7) . .
C13 C Uani 0.4203(4) 0.11917(16) 0.39452(14) 1.000 0.0300(7) . .
C14 C Uani 0.3291(4) 0.03395(17) 0.41758(15) 1.000 0.0310(7) . .
C15 C Uani 0.4717(4) -0.05254(17) 0.40099(15) 1.000 0.0319(8) . .
C16 C Uani 0.7035(4) -0.05217(16) 0.36304(14) 1.000 0.0294(7) . .
C17 C Uani 0.7933(4) 0.03208(18) 0.33892(15) 1.000 0.0360(8) . .
C18 C Uani 0.6501(5) 0.11892(18) 0.35430(16) 1.000 0.0375(8) . .
S5 S Uani 0.58842(10) 0.23939(4) 0.75438(3) 1.000 0.0247(2) . .
O5 O Uani 0.5930(3) 0.26601(12) 0.83958(10) 1.000 0.0371(6) . .
O6 O Uani 0.7076(3) 0.30277(14) 0.68996(11) 1.000 0.0491(7) . .
O7 O Uani 0.3338(3) 0.24855(12) 0.74291(11) 1.000 0.0356(6) . .
O8 O Uani 0.7046(3) 0.13891(12) 0.75080(13) 1.000 0.0471(7) . .
H1A H Uiso 0.92260 -0.06710 0.09010 1.000 0.0660 calc R
H1B H Uiso 0.72350 -0.08310 0.16620 1.000 0.0660 calc R
H1C H Uiso 0.89110 -0.00870 0.16730 1.000 0.0660 calc R
H2 H Uiso 0.510(5) 0.177(2) -0.0560(18) 1.000 0.042(8) . .
H4A H Uiso -0.11240 0.69390 0.17640 1.000 0.0490 calc R
H4B H Uiso -0.02880 0.70910 0.08640 1.000 0.0490 calc R
H4C H Uiso 0.14130 0.67580 0.14710 1.000 0.0490 calc R
H5 H Uiso 0.24900 0.35280 0.17030 1.000 0.0430 calc R
H6A H Uiso 0.28110 0.51120 0.18040 1.000 0.0410 calc R
H8 H Uiso -0.31970 0.60680 0.07400 1.000 0.0400 calc R
H9 H Uiso -0.34790 0.44980 0.06040 1.000 0.0400 calc R
H6 H Uiso 0.619(5) 0.3346(19) 0.5685(19) 1.000 0.041(8) . .
H8A H Uiso 0.99310 -0.13460 0.31820 1.000 0.0550 calc R
H8B H Uiso 0.78340 -0.17900 0.32340 1.000 0.0550 calc R
H8C H Uiso 0.88900 -0.17760 0.39960 1.000 0.0550 calc R
H10A H Uiso 0.94960 0.56030 0.40330 1.000 0.0730 calc R
H10B H Uiso 0.78310 0.57560 0.33220 1.000 0.0730 calc R
H10C H Uiso 1.01680 0.49870 0.32780 1.000 0.0730 calc R
H14 H Uiso 0.17360 0.03510 0.44390 1.000 0.0370 calc R
H15 H Uiso 0.41260 -0.11000 0.41520 1.000 0.0380 calc R
H17 H Uiso 0.94880 0.03070 0.31250 1.000 0.0430 calc R
H18 H Uiso 0.70790 0.17640 0.33780 1.000 0.0450 calc R

loop_
_atom_type_symbol
_atom_type_description
_atom_type_scat_dispersion_real
_atom_type_scat_dispersion_imag
_atom_type_scat_source
S S 0.1246 0.1234 'International Tables Vol C Tables 4.2.6.8 and 6.1.1.4'
O O 0.0106 0.0060 'International Tables Vol C Tables 4.2.6.8 and 6.1.1.4'
N N 0.0061 0.0033 'International Tables Vol C Tables 4.2.6.8 and 6.1.1.4'
H H 0.0000 0.0000 'International Tables Vol C Tables 4.2.6.8 and 6.1.1.4'
C C 0.0033 0.0016 'International Tables Vol C Tables 4.2.6.8 and 6.1.1.4'

loop_
_geom_angle_atom_site_label_1
_geom_angle_atom_site_label_2
_geom_angle_atom_site_label_3
_geom_angle
_geom_angle_publ_flag
C2 S1 C3 88.61(11) yes
O1 S2 O2 118.88(14) yes
O1 S2 N3 107.31(13) yes
O1 S2 C4 105.33(12) yes
O2 S2 N3 111.67(12) yes
O2 S2 C4 108.39(11) yes
N3 S2 C4 104.11(11) yes
C11 S3 C12 88.77(11) yes
N7 S4 C13 104.99(11) yes
O3 S4 N7 112.50(12) yes
O4 S4 C13 105.87(11) yes
O3 S4 O4 118.77(13) yes
O3 S4 C13 107.98(11) yes
O4 S4 N7 105.73(12) yes
O6 S5 O8 110.37(11) yes
O7 S5 O8 109.01(10) yes
O5 S5 O6 110.17(10) yes
O5 S5 O7 106.80(10) yes
O5 S5 O8 109.52(11) yes
O6 S5 O7 110.90(10) yes
N2 N1 C2 109.7(2) yes
N1 N2 C3 118.3(2) yes
S2 N3 C3 121.59(17) yes
N1 N2 H2 117(2) no
C3 N2 H2 124(2) no
C7 N4 H4A 109.00 no
H4A N4 H4C 109.00 no
H4A N4 H4B 110.00 no
C7 N4 H4B 109.00 no
C7 N4 H4C 109.00 no
H4B N4 H4C 110.00 no
N6 N5 C11 109.7(2) yes
N5 N6 C12 118.7(2) yes
S4 N7 C12 121.33(17) yes
C12 N6 H6 124(2) no
N5 N6 H6 117(2) no
H8A N8 H8B 109.00 no
C16 N8 H8C 109.00 no
H8A N8 H8C 109.00 no
C16 N8 H8A 110.00 no
C16 N8 H8B 109.00 no
H8B N8 H8C 110.00 no
S1 C2 N1 115.09(18) yes
N1 C2 C1 122.7(2) yes
S1 C2 C1 122.19(18) yes
S1 C3 N3 131.36(18) yes
S1 C3 N2 108.31(17) yes
N2 C3 N3 120.3(2) yes
C5 C4 C9 121.1(2) no
S2 C4 C9 117.53(18) yes
S2 C4 C5 121.39(18) yes
C4 C5 C6 118.9(2) no
C5 C6 C7 119.8(2) no
N4 C7 C8 118.1(2) yes
N4 C7 C6 120.8(2) yes
C6 C7 C8 121.1(2) no
C7 C8 C9 119.5(2) no
C4 C9 C8 119.7(2) no
H1A C1 H1C 109.00 no
H1A C1 H1B 109.00 no
H1B C1 H1C 109.00 no
C2 C1 H1C 109.00 no
C2 C1 H1B 109.00 no
C2 C1 H1A 109.00 no
C6 C5 H5 121.00 no
C4 C5 H5 121.00 no
C5 C6 H6A 120.00 no
C7 C6 H6A 120.00 no
C9 C8 H8 120.00 no
C7 C8 H8 120.00 no
C4 C9 H9 120.00 no
C8 C9 H9 120.00 no
S3 C11 N5 115.0(2) yes
N5 C11 C10 123.0(2) yes
S3 C11 C10 121.96(19) yes
N6 C12 N7 121.0(2) yes
S3 C12 N6 107.82(17) yes
S3 C12 N7 131.17(18) yes
S4 C13 C14 118.49(18) yes
C14 C13 C18 121.0(2) no
S4 C13 C18 120.45(18) yes
C13 C14 C15 119.5(2) no
C14 C15 C16 119.0(2) no
N8 C16 C17 119.7(2) yes
C15 C16 C17 121.8(2) no
N8 C16 C15 118.5(2) yes
C16 C17 C18 119.5(2) no
C13 C18 C17 119.3(2) no
H10B C10 H10C 109.00 no
C11 C10 H10B 109.00 no
C11 C10 H10A 109.00 no
H10A C10 H10C 109.00 no
C11 C10 H10C 110.00 no
H10A C10 H10B 109.00 no
C13 C14 H14 120.00 no
C15 C14 H14 120.00 no
C16 C15 H15 121.00 no
C14 C15 H15 121.00 no
C16 C17 H17 120.00 no
C18 C17 H17 120.00 no
C17 C18 H18 120.00 no
C13 C18 H18 120.00 no

loop_
_geom_bond_atom_site_label_1
_geom_bond_atom_site_label_2
_geom_bond_distance
_geom_bond_publ_flag
S1 C2 1.740(2) yes
S1 C3 1.744(2) yes
S2 O1 1.428(2) yes
S2 O2 1.438(2) yes
S2 N3 1.611(2) yes
S2 C4 1.781(2) yes
S3 C11 1.743(3) yes
S3 C12 1.749(2) yes
S4 O3 1.434(2) yes
S4 C13 1.779(2) yes
S4 O4 1.443(2) yes
S4 N7 1.605(2) yes
S5 O6 1.4492(19) yes
S5 O7 1.4855(19) yes
S5 O8 1.4673(18) yes
S5 O5 1.4833(17) yes
N1 C2 1.286(3) yes
N1 N2 1.371(3) yes
N2 C3 1.329(3) yes
N3 C3 1.327(3) yes
N4 C7 1.459(3) yes
N2 H2 0.80(3) no
N4 H4C 0.8900 no
N4 H4A 0.8900 no
N4 H4B 0.8900 no
N5 C11 1.284(3) yes
N5 N6 1.373(3) yes
N6 C12 1.328(3) yes
N7 C12 1.326(3) yes
N8 C16 1.473(3) yes
N6 H6 0.79(3) no
N8 H8A 0.8900 no
N8 H8B 0.8900 no
N8 H8C 0.8900 no
C1 C2 1.493(4) no
C4 C5 1.387(4) no
C4 C9 1.385(3) no
C5 C6 1.393(4) no
C6 C7 1.381(3) no
C7 C8 1.381(3) no
C8 C9 1.383(3) no
C1 H1A 0.9600 no
C1 H1C 0.9600 no
C1 H1B 0.9600 no
C5 H5 0.9300 no
C6 H6A 0.9300 no
C8 H8 0.9300 no
C9 H9 0.9300 no
C10 C11 1.492(4) no
C13 C14 1.392(3) no
C13 C18 1.383(4) no
C14 C15 1.384(3) no
C15 C16 1.383(3) no
C16 C17 1.377(3) no
C17 C18 1.385(4) no
C10 H10A 0.9600 no
C10 H10B 0.9600 no
C10 H10C 0.9600 no
C14 H14 0.9300 no
C15 H15 0.9300 no
C17 H17 0.9300 no
C18 H18 0.9300 no

loop_
_geom_contact_atom_site_label_1
_geom_contact_atom_site_label_2
_geom_contact_distance
_geom_contact_site_symmetry_2
_geom_contact_publ_flag
S1 O1 3.519(2) 1_655 no
S1 O2 2.753(2) . no
S1 N2 2.503(2) . no
S3 O3 2.803(2) . no
S3 N6 2.499(2) . no
S5 N8 3.500(2) 2_756 no
S2 H4B 3.0000 2_565 no
S4 H8C 2.8900 2_656 no
S5 H2 3.04(3) 1_556 no
S5 H4C 2.9100 2_666 no
S5 H8A 2.7800 2_756 no
S5 H6 3.09(3) . no
S5 H1B 3.1300 2_656 no
S5 H4A 2.8400 2_566 no
S5 H8B 2.9600 2_656 no
O1 N1 3.193(3) 1_455 no
O1 N2 2.932(3) 1_455 no
O1 S1 3.519(2) 1_455 no
O1 C3 3.033(3) 1_455 no
O2 S1 2.753(2) . no
O2 C17 3.409(3) 1_455 no
O2 C18 3.226(3) 1_455 no
O3 C5 3.332(3) . no
O3 C11 3.366(3) 1_455 no
O3 S3 2.803(2) . no
O4 C12 3.186(3) 1_455 no
O4 N8 3.091(3) 2_656 no
O4 N6 3.017(3) 1_455 no
O5 C8 3.253(3) 2_566 no
O5 N4 2.773(3) 2_666 no
O5 N2 2.789(3) 1_556 no
O6 N6 2.816(3) . no
O6 N8 3.092(3) 2_756 no
O7 N4 2.734(3) 2_566 no
O7 N8 2.722(3) 2_656 no
O8 N8 2.794(3) 2_756 no
O8 C15 3.266(3) 2_656 no
O1 H9 2.3900 . no
O1 H4B 2.8900 2_565 no
O2 H18 2.6700 1_455 no
O3 H5 2.7900 . no
O3 H10C 2.9100 1_455 no
O4 H14 2.4400 . no
O4 H8C 2.2500 2_656 no
O5 H2 2.00(3) 1_556 no
O5 H4C 1.9300 2_666 no
O5 H8 2.5900 2_566 no
O5 H4A 2.7600 2_566 no
O6 H6 2.06(3) . no
O6 H8A 2.6800 2_756 no
O7 H10B 2.6200 2_666 no
O7 H4A 1.8500 2_566 no
O7 H8B 1.8400 2_656 no
O7 H1B 2.6300 2_656 no
O8 H1B 2.8200 2_656 no
O8 H8A 1.9200 2_756 no
N1 O1 3.193(3) 1_655 no
N1 C2 3.398(3) 2_655 no
N1 S1 2.566(2) . no
N2 S1 2.503(2) . no
N2 O1 2.932(3) 1_655 no
N2 C2 3.364(3) 2_655 no
N2 O5 2.789(3) 1_554 no
N3 N4 2.924(3) 2_565 no
N3 C8 3.383(3) 2_565 no
N4 O7 2.734(3) 2_566 no
N4 N3 2.924(3) 2_565 no
N4 O5 2.773(3) 2_666 no
N5 S3 2.564(2) . no
N5 N5 3.298(3) 2_666 no
N5 C11 3.363(3) 2_666 no
N6 C11 3.283(3) 2_666 no
N6 O6 2.816(3) . no
N6 O4 3.017(3) 1_655 no
N6 S3 2.499(2) . no
N7 C15 3.310(3) 2_656 no
N7 N8 3.142(3) 2_656 no
N8 O7 2.722(3) 2_656 no
N8 O6 3.092(3) 2_756 no
N8 N7 3.142(3) 2_656 no
N8 O8 2.794(3) 2_756 no
N8 S5 3.500(2) 2_756 no
N8 O4 3.091(3) 2_656 no
N1 H1A 2.6000 2_755 no
N3 H4B 2.0500 2_565 no
N3 H8 2.8900 2_565 no
N5 H10A 2.5800 2_766 no
N7 H15 2.7100 2_656 no
N7 H8C 2.4900 2_656 no
C1 C17 3.596(4) . no
C2 N1 3.398(3) 2_655 no
C2 N2 3.364(3) 2_655 no
C3 O1 3.033(3) 1_655 no
C4 C8 3.483(3) 2_565 no
C5 O3 3.332(3) . no
C6 C10 3.522(4) 1_455 no
C6 C9 3.566(3) 1_655 no
C7 C9 3.576(3) 2_565 no
C8 N3 3.383(3) 2_565 no
C8 C9 3.491(4) 2_565 no
C8 C4 3.483(3) 2_565 no
C8 O5 3.253(3) 2_566 no
C9 C6 3.566(3) 1_455 no
C9 C8 3.491(4) 2_565 no
C9 C7 3.576(3) 2_565 no
C10 C6 3.522(4) 1_655 no
C11 N5 3.363(3) 2_666 no
C11 N6 3.283(3) 2_666 no
C11 O3 3.366(3) 1_655 no
C12 O4 3.186(3) 1_655 no
C13 C15 3.403(3) 2_656 no
C14 C16 3.556(3) 2_656 no
C14 C15 3.360(3) 2_656 no
C14 C17 3.517(3) 1_455 no
C14 C14 3.456(3) 2_656 no
C15 C14 3.360(3) 2_656 no
C15 C13 3.403(3) 2_656 no
C15 O8 3.266(3) 2_656 no
C15 N7 3.310(3) 2_656 no
C16 C14 3.556(3) 2_656 no
C17 C14 3.517(3) 1_655 no
C17 C1 3.596(4) . no
C17 O2 3.409(3) 1_655 no
C18 O2 3.226(3) 1_655 no
C3 H4B 3.0500 2_565 no
C6 H10C 2.7500 1_455 no
C6 H9 3.0600 1_655 no
C9 H6A 3.0400 1_455 no
C14 H17 2.9800 1_455 no
C17 H14 2.9700 1_655 no
C17 H1C 2.8600 . no
H1A N1 2.6000 2_755 no
H1B O8 2.8200 2_656 no
H1B O7 2.6300 2_656 no
H1B S5 3.1300 2_656 no
H1C H17 2.5700 . no
H1C C17 2.8600 . no
H2 S5 3.04(3) 1_554 no
H2 O5 2.00(3) 1_554 no
H4A S5 2.8400 2_566 no
H4A O7 1.8500 2_566 no
H4A O5 2.7600 2_566 no
H4B C3 3.0500 2_565 no
H4B N3 2.0500 2_565 no
H4B H8 2.4700 . no
H4B S2 3.0000 2_565 no
H4B O1 2.8900 2_565 no
H4C S5 2.9100 2_666 no
H4C H6A 2.3400 . no
H4C O5 1.9300 2_666 no
H5 O3 2.7900 . no
H6 O6 2.06(3) . no
H6 S5 3.09(3) . no
H6A H4C 2.3400 . no
H6A C9 3.0400 1_655 no
H8 N3 2.8900 2_565 no
H8 O5 2.5900 2_566 no
H8 H4B 2.4700 . no
H8A O8 1.9200 2_756 no
H8A H17 2.3100 . no
H8A O6 2.6800 2_756 no
H8A S5 2.7800 2_756 no
H8B S5 2.9600 2_656 no
H8B H15 2.5300 . no
H8B O7 1.8400 2_656 no
H8C S4 2.8900 2_656 no
H8C O4 2.2500 2_656 no
H8C N7 2.4900 2_656 no
H9 C6 3.0600 1_455 no
H9 O1 2.3900 . no
H10A N5 2.5800 2_766 no
H10B O7 2.6200 2_666 no
H10C O3 2.9100 1_655 no
H10C C6 2.7500 1_655 no
H14 O4 2.4400 . no
H14 C17 2.9700 1_455 no
H15 N7 2.7100 2_656 no
H15 H8B 2.5300 . no
H17 H1C 2.5700 . no
H17 H8A 2.3100 . no
H17 C14 2.9800 1_655 no
H18 O2 2.6700 1_655 no

loop_
_geom_hbond_atom_site_label_D
_geom_hbond_atom_site_label_H
_geom_hbond_atom_site_label_A
_geom_hbond_distance_DH
_geom_hbond_distance_HA
_geom_hbond_distance_DA
_geom_hbond_angle_DHA
_geom_hbond_site_symmetry_A
_geom_hbond_publ_flag
N2 H2 O5 0.80(3) 2.00(3) 2.789(3) 170(3) 1_554 yes
N4 H4A O7 0.8900 1.8500 2.734(3) 174.00 2_566 yes
N4 H4B N3 0.8900 2.0500 2.924(3) 165.00 2_565 yes
N4 H4C O5 0.8900 1.9300 2.773(3) 158.00 2_666 yes
N6 H6 O6 0.79(3) 2.06(3) 2.816(3) 160(3) . yes
N8 H8A O8 0.8900 1.9200 2.794(3) 169.00 2_756 yes
N8 H8B O7 0.8900 1.8400 2.722(3) 172.00 2_656 yes
N8 H8C O4 0.8900 2.2500 3.091(3) 158.00 2_656 yes
N8 H8C N7 0.8900 2.4900 3.142(3) 130.00 2_656 yes
C1 H1A N1 0.9600 2.6000 3.464(4) 150.00 2_755 yes
C8 H8 O5 0.9300 2.5900 3.253(3) 128.00 2_566 yes
C9 H9 O1 0.9300 2.3900 2.804(3) 107.00 . yes
C10 H10A N5 0.9600 2.5800 3.469(4) 155.00 2_766 yes
C14 H14 O4 0.9300 2.4400 2.843(3) 106.00 . yes

loop_
_geom_torsion_atom_site_label_1
_geom_torsion_atom_site_label_2
_geom_torsion_atom_site_label_3
_geom_torsion_atom_site_label_4
_geom_torsion
_geom_torsion_publ_flag
C3 S1 C2 N1 -1.1(2) no
C3 S1 C2 C1 178.7(2) no
C2 S1 C3 N2 1.63(18) no
C2 S1 C3 N3 179.7(2) no
O1 S2 N3 C3 -137.8(2) no
O2 S2 N3 C3 -5.9(2) no
C4 S2 N3 C3 110.9(2) no
O1 S2 C4 C5 177.4(2) no
O1 S2 C4 C9 -3.2(2) no
O2 S2 C4 C5 49.1(2) no
O2 S2 C4 C9 -131.5(2) no
N3 S2 C4 C5 -69.9(2) no
N3 S2 C4 C9 109.6(2) no
C12 S3 C11 C10 179.3(2) no
C11 S3 C12 N6 1.56(18) no
C12 S3 C11 N5 -1.4(2) no
C11 S3 C12 N7 -179.2(2) no
O4 S4 N7 C12 -148.9(2) no
C13 S4 N7 C12 99.4(2) no
O3 S4 N7 C12 -17.8(2) no
N7 S4 C13 C18 -64.1(2) no
O4 S4 C13 C14 2.6(2) no
O3 S4 C13 C14 -125.6(2) no
O3 S4 C13 C18 56.1(2) no
O4 S4 C13 C18 -175.7(2) no
N7 S4 C13 C14 114.2(2) no
N2 N1 C2 S1 0.2(3) no
C2 N1 N2 C3 1.3(3) no
N2 N1 C2 C1 -179.6(2) no
N1 N2 C3 S1 -2.0(3) no
N1 N2 C3 N3 179.6(2) no
S2 N3 C3 N2 -176.43(18) no
S2 N3 C3 S1 5.7(3) no
N6 N5 C11 S3 0.8(3) no
C11 N5 N6 C12 0.5(3) no
N6 N5 C11 C10 -179.9(2) no
N5 N6 C12 S3 -1.6(3) no
N5 N6 C12 N7 179.1(2) no
S4 N7 C12 N6 -178.02(18) no
S4 N7 C12 S3 2.8(3) no
C9 C4 C5 C6 -0.3(4) no
S2 C4 C9 C8 179.95(19) no
S2 C4 C5 C6 179.15(19) no
C5 C4 C9 C8 -0.6(4) no
C4 C5 C6 C7 0.8(4) no
C5 C6 C7 N4 179.3(2) no
C5 C6 C7 C8 -0.4(4) no
C6 C7 C8 C9 -0.5(4) no
N4 C7 C8 C9 179.8(2) no
C7 C8 C9 C4 1.0(4) no
S4 C13 C14 C15 -177.42(18) no
C18 C13 C14 C15 0.9(4) no
S4 C13 C18 C17 176.46(19) no
C14 C13 C18 C17 -1.8(4) no
C13 C14 C15 C16 1.1(3) no
C14 C15 C16 N8 176.8(2) no
C14 C15 C16 C17 -2.1(4) no
N8 C16 C17 C18 -177.7(2) no
C15 C16 C17 C18 1.2(4) no
C16 C17 C18 C13 0.7(4) no
